data_4023209
loop_
_publ_author_name
'Hanfeng Ding'
'Yiping Zhang'
'Ming Bian'
'Weijun Yao'
'Cheng Ma'

_publ_contact_author_address
; 
Department of Chemistry
Zhejiang University
Hangzhou 310027
People's Republic of China
;
_publ_contact_author_email mcorg@zju.edu.cn
_publ_contact_author_name 'Prof. Cheng Ma'
_publ_section_title
;
 Concise Assembly of Highly Substituted Furan-Fused
 1,4-Thiazepines and Their Diels-Alder Reactions with Benzynes
;
_journal_name_full 'Journal of Organic Chemistry'
_journal_page_first 578
_journal_page_last 584
_journal_paper_doi 10.1021/jo702299m
_journal_volume 73
_journal_year 2008
_chemical_formula_sum 'C22 H20 N2 O4 S2'
_chemical_formula_weight 440.52
_chemical_name_systematic
; 
 ? 
;
_space_group_IT_number 14
_symmetry_cell_setting monoclinic
_symmetry_space_group_name_Hall '-P 2yn'
_symmetry_space_group_name_H-M 'P 1 21/n 1'
_atom_sites_solution_hydrogens geom
_atom_sites_solution_primary direct
_atom_sites_solution_secondary difmap
_audit_creation_method SHELXL-97
_cell_angle_alpha 90.00
_cell_angle_beta 114.19(3)
_cell_angle_gamma 90.00
_cell_formula_units_Z 4
_cell_length_a 12.279(3)
_cell_length_b 12.718(3)
_cell_length_c 14.379(3)
_cell_measurement_temperature 293(2)
_cell_volume 2048.3(7)
_computing_structure_refinement 'SHELXL-97 (Sheldrick, 1997)'
_computing_structure_solution 'SHELXS-97 (Sheldrick, 1990)'
_diffrn_ambient_temperature 293(2)
_diffrn_measured_fraction_theta_full 0.997
_diffrn_measured_fraction_theta_max 0.997
_diffrn_radiation_monochromator graphite
_diffrn_radiation_source 'fine-focus sealed tube'
_diffrn_radiation_type MoK\a
_diffrn_radiation_wavelength 0.71073
_diffrn_reflns_av_R_equivalents 0.0416
_diffrn_reflns_av_sigmaI/netI 0.0311
_diffrn_reflns_limit_h_max 15
_diffrn_reflns_limit_h_min -15
_diffrn_reflns_limit_k_max 16
_diffrn_reflns_limit_k_min -16
_diffrn_reflns_limit_l_max 18
_diffrn_reflns_limit_l_min -18
_diffrn_reflns_number 19701
_diffrn_reflns_theta_full 27.47
_diffrn_reflns_theta_max 27.47
_diffrn_reflns_theta_min 3.11
_exptl_absorpt_coefficient_mu 0.293
_exptl_crystal_density_diffrn 1.428
_exptl_crystal_density_method 'not measured'
_exptl_crystal_F_000 920
_refine_diff_density_max 0.280
_refine_diff_density_min -0.220
_refine_diff_density_rms 0.042
_refine_ls_extinction_coef 0.0024(6)
_refine_ls_extinction_expression Fc^*^=kFc[1+0.001xFc^2^\l^3^/sin(2\q)]^-1/4^
_refine_ls_extinction_method SHELXL
_refine_ls_goodness_of_fit_ref 1.046
_refine_ls_hydrogen_treatment mixed
_refine_ls_matrix_type full
_refine_ls_number_parameters 272
_refine_ls_number_reflns 4668
_refine_ls_number_restraints 0
_refine_ls_restrained_S_all 1.046
_refine_ls_R_factor_all 0.0621
_refine_ls_R_factor_gt 0.0417
_refine_ls_shift/su_max 0.000
_refine_ls_shift/su_mean 0.000
_refine_ls_structure_factor_coef Fsqd
_refine_ls_weighting_details 'calc w=1/[\s^2^(Fo^2^)+(0.0451P)^2^+0.7279P] where P=(Fo^2^+2Fc^2^)/3'
_refine_ls_weighting_scheme calc
_refine_ls_wR_factor_gt 0.0999
_refine_ls_wR_factor_ref 0.1087
_reflns_number_gt 3475
_reflns_number_total 4668
_reflns_threshold_expression >2sigma(I)
_cod_data_source_file jo702299m-File003_2.cif
_cod_data_source_block 11
_cod_original_sg_symbol_H-M 'P 21/n'
_cod_database_code 4023209

loop_
_symmetry_equiv_pos_as_xyz
'x, y, z'
'-x+1/2, y+1/2, -z+1/2'
'-x, -y, -z'
'x-1/2, -y-1/2, z-1/2'

loop_
_atom_site_label
_atom_site_type_symbol
_atom_site_fract_x
_atom_site_fract_y
_atom_site_fract_z
_atom_site_U_iso_or_equiv
_atom_site_adp_type
_atom_site_occupancy
_atom_site_symmetry_multiplicity
_atom_site_calc_flag
_atom_site_refinement_flags
_atom_site_disorder_assembly
_atom_site_disorder_group
S1 S 0.33178(4) 0.70118(4) 0.15583(4) 0.04360(15) Uani 1 1 d . . .
S2 S -0.23496(4) 0.78443(4) 0.12854(4) 0.04572(15) Uani 1 1 d . . .
O1 O 0.26844(12) 0.62871(13) 0.29016(11) 0.0546(4) Uani 1 1 d . . .
O2 O 0.08426(12) 0.61682(11) 0.28470(10) 0.0470(3) Uani 1 1 d . . .
O3 O -0.20345(12) 0.67624(13) -0.01020(11) 0.0530(4) Uani 1 1 d . . .
O4 O -0.03087(12) 0.63085(12) -0.01738(11) 0.0526(4) Uani 1 1 d . . .
N1 N 0.15799(15) 0.80963(13) 0.02878(12) 0.0422(4) Uani 1 1 d . . .
N2 N -0.03293(13) 0.86713(12) 0.24091(12) 0.0388(4) Uani 1 1 d . . .
C1 C 0.2421(3) 0.86323(19) -0.09541(18) 0.0626(6) Uani 1 1 d . . .
H1A H 0.1751 0.9015 -0.1365 0.075 Uiso 1 1 calc R . .
C2 C 0.3398(3) 0.8556(2) -0.1194(2) 0.0761(8) Uani 1 1 d . . .
H2A H 0.3380 0.8887 -0.1777 0.091 Uiso 1 1 calc R . .
C3 C 0.4394(3) 0.8000(2) -0.0591(2) 0.0719(8) Uani 1 1 d . . .
H3A H 0.5039 0.7960 -0.0770 0.086 Uiso 1 1 calc R . .
C4 C 0.4452(2) 0.75039(19) 0.0273(2) 0.0577(6) Uani 1 1 d . . .
H4A H 0.5130 0.7130 0.0684 0.069 Uiso 1 1 calc R . .
C5 C 0.34741(18) 0.75722(16) 0.05184(16) 0.0439(5) Uani 1 1 d . . .
C6 C 0.2463(2) 0.81259(16) -0.00876(15) 0.0447(5) Uani 1 1 d . . .
C7 C 0.18398(15) 0.74815(14) 0.11365(13) 0.0347(4) Uani 1 1 d . . .
C8 C 0.0508(2) 0.8734(2) -0.0205(2) 0.0743(8) Uani 1 1 d . . .
H8A H -0.0013 0.8630 0.0135 0.111 Uiso 1 1 calc R . .
H8B H 0.0105 0.8528 -0.0907 0.111 Uiso 1 1 calc R . .
H8C H 0.0726 0.9462 -0.0167 0.111 Uiso 1 1 calc R . .
C9 C 0.11059(15) 0.72101(14) 0.16101(14) 0.0353(4) Uani 1 1 d . . .
C10 C 0.16345(17) 0.65399(15) 0.24991(14) 0.0385(4) Uani 1 1 d . . .
C11 C 0.1330(2) 0.5431(2) 0.36791(17) 0.0604(6) Uani 1 1 d . . .
H11A H 0.0712 0.5207 0.3881 0.091 Uiso 1 1 calc R . .
H11B H 0.1958 0.5763 0.4246 0.091 Uiso 1 1 calc R . .
H11C H 0.1644 0.4832 0.3464 0.091 Uiso 1 1 calc R . .
C12 C -0.3171(2) 0.8952(2) 0.25701(19) 0.0599(6) Uani 1 1 d . . .
H12A H -0.3938 0.8684 0.2230 0.072 Uiso 1 1 calc R . .
C13 C -0.2905(3) 0.9635(2) 0.3380(2) 0.0667(7) Uani 1 1 d . . .
H13A H -0.3499 0.9825 0.3591 0.080 Uiso 1 1 calc R . .
C14 C -0.1776(2) 1.00381(19) 0.38787(18) 0.0590(6) Uani 1 1 d . . .
H14A H -0.1621 1.0505 0.4416 0.071 Uiso 1 1 calc R . .
C15 C -0.0867(2) 0.97629(17) 0.35960(15) 0.0504(5) Uani 1 1 d . . .
H15A H -0.0104 1.0039 0.3935 0.061 Uiso 1 1 calc R . .
C16 C -0.11209(17) 0.90626(15) 0.27922(14) 0.0396(4) Uani 1 1 d . . .
C17 C -0.22670(18) 0.86768(16) 0.22763(16) 0.0442(5) Uani 1 1 d . . .
C18 C 0.08729(18) 0.91030(19) 0.27584(18) 0.0577(6) Uani 1 1 d . . .
H18A H 0.1299 0.8748 0.2420 0.086 Uiso 1 1 calc R . .
H18B H 0.1284 0.9005 0.3482 0.086 Uiso 1 1 calc R . .
H18C H 0.0827 0.9840 0.2603 0.086 Uiso 1 1 calc R . .
C19 C -0.08021(16) 0.79551(14) 0.16344(13) 0.0349(4) Uani 1 1 d . . .
C20 C -0.02105(16) 0.73813(15) 0.11704(14) 0.0369(4) Uani 1 1 d . . .
C21 C -0.09481(17) 0.68048(16) 0.02642(14) 0.0402(4) Uani 1 1 d . . .
C22 C -0.0991(2) 0.5791(2) -0.11221(17) 0.0648(7) Uani 1 1 d . . .
H22A H -0.0459 0.5465 -0.1373 0.097 Uiso 1 1 calc R . .
H22B H -0.1480 0.6297 -0.1610 0.097 Uiso 1 1 calc R . .
H22C H -0.1489 0.5264 -0.1018 0.097 Uiso 1 1 calc R . .

loop_
_atom_site_aniso_label
_atom_site_aniso_U_11
_atom_site_aniso_U_22
_atom_site_aniso_U_33
_atom_site_aniso_U_23
_atom_site_aniso_U_13
_atom_site_aniso_U_12
S1 0.0311(2) 0.0512(3) 0.0507(3) 0.0074(2) 0.0191(2) 0.0070(2)
S2 0.0287(2) 0.0562(3) 0.0527(3) -0.0115(2) 0.0171(2) -0.0029(2)
O1 0.0353(8) 0.0766(11) 0.0497(8) 0.0180(8) 0.0152(6) 0.0130(7)
O2 0.0432(8) 0.0560(8) 0.0474(8) 0.0090(7) 0.0243(6) 0.0064(7)
O3 0.0318(7) 0.0742(10) 0.0484(8) -0.0169(7) 0.0119(6) -0.0052(7)
O4 0.0377(8) 0.0668(10) 0.0491(8) -0.0207(7) 0.0135(6) 0.0059(7)
N1 0.0389(9) 0.0423(9) 0.0438(9) 0.0065(7) 0.0153(7) 0.0050(7)
N2 0.0308(8) 0.0406(8) 0.0413(8) -0.0049(7) 0.0111(7) 0.0019(7)
C1 0.0773(17) 0.0603(14) 0.0528(13) 0.0069(11) 0.0292(12) -0.0084(13)
C2 0.110(2) 0.0764(18) 0.0597(15) -0.0032(14) 0.0535(17) -0.0263(18)
C3 0.092(2) 0.0678(16) 0.0851(18) -0.0147(15) 0.0661(17) -0.0208(16)
C4 0.0564(14) 0.0538(13) 0.0779(16) -0.0094(12) 0.0429(13) -0.0089(11)
C5 0.0455(11) 0.0408(10) 0.0517(11) -0.0079(9) 0.0264(9) -0.0067(9)
C6 0.0517(12) 0.0409(10) 0.0446(10) -0.0048(9) 0.0229(10) -0.0087(9)
C7 0.0295(9) 0.0354(9) 0.0366(9) -0.0010(8) 0.0111(7) 0.0027(7)
C8 0.0589(15) 0.0723(17) 0.0918(19) 0.0424(15) 0.0311(14) 0.0251(13)
C9 0.0277(9) 0.0383(9) 0.0383(9) -0.0021(8) 0.0119(7) 0.0028(7)
C10 0.0356(10) 0.0436(10) 0.0374(9) -0.0037(8) 0.0159(8) 0.0016(8)
C11 0.0683(15) 0.0679(15) 0.0547(13) 0.0185(12) 0.0352(12) 0.0138(13)
C12 0.0495(13) 0.0664(15) 0.0734(15) -0.0089(13) 0.0349(12) 0.0022(11)
C13 0.0730(17) 0.0709(16) 0.0766(16) -0.0055(14) 0.0513(14) 0.0107(14)
C14 0.0748(17) 0.0566(13) 0.0505(12) -0.0030(11) 0.0305(12) 0.0149(12)
C15 0.0554(13) 0.0479(12) 0.0426(11) -0.0017(9) 0.0146(10) 0.0105(10)
C16 0.0383(10) 0.0395(10) 0.0415(10) 0.0016(8) 0.0169(8) 0.0070(8)
C17 0.0407(11) 0.0457(11) 0.0504(11) -0.0013(9) 0.0228(9) 0.0039(9)
C18 0.0345(11) 0.0581(13) 0.0734(15) -0.0246(12) 0.0149(10) -0.0071(10)
C19 0.0277(8) 0.0371(9) 0.0358(9) 0.0009(8) 0.0088(7) 0.0016(7)
C20 0.0280(9) 0.0414(10) 0.0393(9) -0.0012(8) 0.0119(8) 0.0015(8)
C21 0.0345(10) 0.0455(11) 0.0395(10) -0.0013(9) 0.0141(8) 0.0038(8)
C22 0.0507(13) 0.0859(18) 0.0501(12) -0.0272(13) 0.0128(10) 0.0073(13)

loop_
_atom_type_symbol
_atom_type_description
_atom_type_scat_dispersion_real
_atom_type_scat_dispersion_imag
_atom_type_scat_source
C C 0.0033 0.0016 'International Tables Vol C Tables 4.2.6.8 and 6.1.1.4'
H H 0.0000 0.0000 'International Tables Vol C Tables 4.2.6.8 and 6.1.1.4'
N N 0.0061 0.0033 'International Tables Vol C Tables 4.2.6.8 and 6.1.1.4'
O O 0.0106 0.0060 'International Tables Vol C Tables 4.2.6.8 and 6.1.1.4'
S S 0.1246 0.1234 'International Tables Vol C Tables 4.2.6.8 and 6.1.1.4'

loop_
_geom_angle_atom_site_label_1
_geom_angle_atom_site_label_2
_geom_angle_atom_site_label_3
_geom_angle
_geom_angle_site_symmetry_1
_geom_angle_site_symmetry_3
_geom_angle_publ_flag
C5 S1 C7 91.50(10) . . ?
C17 S2 C19 91.37(9) . . ?
C10 O2 C11 114.73(16) . . ?
C21 O4 C22 115.73(16) . . ?
C7 N1 C6 115.15(16) . . ?
C7 N1 C8 125.69(18) . . ?
C6 N1 C8 119.11(18) . . ?
C19 N2 C16 115.32(16) . . ?
C19 N2 C18 124.22(17) . . ?
C16 N2 C18 120.14(16) . . ?
C2 C1 C6 118.5(3) . . ?
C2 C1 H1A 120.8 . . ?
C6 C1 H1A 120.8 . . ?
C3 C2 C1 121.3(2) . . ?
C3 C2 H2A 119.4 . . ?
C1 C2 H2A 119.4 . . ?
C4 C3 C2 120.9(3) . . ?
C4 C3 H3A 119.5 . . ?
C2 C3 H3A 119.5 . . ?
C3 C4 C5 118.3(2) . . ?
C3 C4 H4A 120.9 . . ?
C5 C4 H4A 120.9 . . ?
C6 C5 C4 121.3(2) . . ?
C6 C5 S1 111.35(16) . . ?
C4 C5 S1 127.34(19) . . ?
C5 C6 C1 119.8(2) . . ?
C5 C6 N1 112.47(18) . . ?
C1 C6 N1 127.8(2) . . ?
N1 C7 C9 128.42(16) . . ?
N1 C7 S1 109.27(14) . . ?
C9 C7 S1 122.28(14) . . ?
N1 C8 H8A 109.5 . . ?
N1 C8 H8B 109.5 . . ?
H8A C8 H8B 109.5 . . ?
N1 C8 H8C 109.5 . . ?
H8A C8 H8C 109.5 . . ?
H8B C8 H8C 109.5 . . ?
C7 C9 C10 115.85(16) . . ?
C7 C9 C20 124.68(16) . . ?
C10 C9 C20 118.40(17) . . ?
O1 C10 O2 120.93(18) . . ?
O1 C10 C9 125.27(18) . . ?
O2 C10 C9 113.76(16) . . ?
O2 C11 H11A 109.5 . . ?
O2 C11 H11B 109.5 . . ?
H11A C11 H11B 109.5 . . ?
O2 C11 H11C 109.5 . . ?
H11A C11 H11C 109.5 . . ?
H11B C11 H11C 109.5 . . ?
C13 C12 C17 118.3(2) . . ?
C13 C12 H12A 120.9 . . ?
C17 C12 H12A 120.9 . . ?
C14 C13 C12 121.0(2) . . ?
C14 C13 H13A 119.5 . . ?
C12 C13 H13A 119.5 . . ?
C13 C14 C15 121.1(2) . . ?
C13 C14 H14A 119.4 . . ?
C15 C14 H14A 119.4 . . ?
C14 C15 C16 118.4(2) . . ?
C14 C15 H15A 120.8 . . ?
C16 C15 H15A 120.8 . . ?
C17 C16 C15 120.33(19) . . ?
C17 C16 N2 112.52(17) . . ?
C15 C16 N2 127.15(19) . . ?
C16 C17 C12 120.9(2) . . ?
C16 C17 S2 111.04(15) . . ?
C12 C17 S2 128.09(17) . . ?
N2 C18 H18A 109.5 . . ?
N2 C18 H18B 109.5 . . ?
H18A C18 H18B 109.5 . . ?
N2 C18 H18C 109.5 . . ?
H18A C18 H18C 109.5 . . ?
H18B C18 H18C 109.5 . . ?
N2 C19 C20 127.82(17) . . ?
N2 C19 S2 109.46(13) . . ?
C20 C19 S2 122.72(14) . . ?
C19 C20 C21 116.41(16) . . ?
C19 C20 C9 124.51(16) . . ?
C21 C20 C9 118.58(16) . . ?
O3 C21 O4 121.45(18) . . ?
O3 C21 C20 125.65(18) . . ?
O4 C21 C20 112.89(16) . . ?
O4 C22 H22A 109.5 . . ?
O4 C22 H22B 109.5 . . ?
H22A C22 H22B 109.5 . . ?
O4 C22 H22C 109.5 . . ?
H22A C22 H22C 109.5 . . ?
H22B C22 H22C 109.5 . . ?

loop_
_geom_bond_atom_site_label_1
_geom_bond_atom_site_label_2
_geom_bond_distance
_geom_bond_site_symmetry_2
_geom_bond_publ_flag
S1 C5 1.737(2) . ?
S1 C7 1.7654(18) . ?
S2 C17 1.744(2) . ?
S2 C19 1.7610(19) . ?
O1 C10 1.220(2) . ?
O2 C10 1.348(2) . ?
O2 C11 1.443(2) . ?
O3 C21 1.218(2) . ?
O4 C21 1.348(2) . ?
O4 C22 1.435(2) . ?
N1 C7 1.372(2) . ?
N1 C6 1.396(3) . ?
N1 C8 1.458(3) . ?
N2 C19 1.370(2) . ?
N2 C16 1.391(2) . ?
N2 C18 1.458(3) . ?
C1 C2 1.381(4) . ?
C1 C6 1.385(3) . ?
C1 H1A 0.9300 . ?
C2 C3 1.370(4) . ?
C2 H2A 0.9300 . ?
C3 C4 1.368(4) . ?
C3 H3A 0.9300 . ?
C4 C5 1.386(3) . ?
C4 H4A 0.9300 . ?
C5 C6 1.382(3) . ?
C7 C9 1.378(3) . ?
C8 H8A 0.9600 . ?
C8 H8B 0.9600 . ?
C8 H8C 0.9600 . ?
C9 C10 1.450(3) . ?
C9 C20 1.491(2) . ?
C11 H11A 0.9600 . ?
C11 H11B 0.9600 . ?
C11 H11C 0.9600 . ?
C12 C13 1.380(3) . ?
C12 C17 1.385(3) . ?
C12 H12A 0.9300 . ?
C13 C14 1.372(4) . ?
C13 H13A 0.9300 . ?
C14 C15 1.380(3) . ?
C14 H14A 0.9300 . ?
C15 C16 1.390(3) . ?
C15 H15A 0.9300 . ?
C16 C17 1.384(3) . ?
C18 H18A 0.9600 . ?
C18 H18B 0.9600 . ?
C18 H18C 0.9600 . ?
C19 C20 1.379(3) . ?
C20 C21 1.445(3) . ?
C22 H22A 0.9600 . ?
C22 H22B 0.9600 . ?
C22 H22C 0.9600 . ?

loop_
_cod_related_entry_id
_cod_related_entry_database
_cod_related_entry_code
1 ChemSpider 30658636
